data_4336857
loop_
_publ_author_name
'Niko Fischer'
'Manuel Joas'
'Thomas M. Klap\"otke'
'J\"org Stierstorfer'

_publ_contact_author_address
;
Department Chemie
Ludwig-Maximilians Universit\"at
Butenandtstra\&se 5-13 (Haus D)
D-81377 M\"unchen
Bundesrepublik Deutschland
;
_publ_contact_author_email tmk@cup.uni-muenchen.de
_publ_contact_author_fax '+49 89 2180 77492'
_publ_contact_author_name 'Thomas M. Klapo\"tke'
_publ_contact_author_phone '+49 89 2180 77491'
_publ_section_title
;
 Transition Metal Complexes of 3-Amino-1-nitroguanidine as Laser Ignitible
 Primary Explosives: Structures and Properties
;
_journal_name_full 'Inorganic Chemistry'
_journal_page_first 13791
_journal_page_last 13802
_journal_paper_doi 10.1021/ic402038x
_journal_volume 52
_journal_year 2013
_chemical_formula_moiety '     C2 H10 Cl2 N10 O4 Zn, 2(H2 O) '
_chemical_formula_sum 'C2 H14 Cl2 N10 O6 Zn'
_chemical_formula_weight 410.50
_chemical_name_common Co(ANG)2(Cl)2(H2O)2
_chemical_name_systematic 'Bis(3-amino-1-nitroguanidine)zinc(II) chloride dihydrate'
_space_group_IT_number 14
_symmetry_cell_setting monoclinic
_symmetry_Int_Tables_number 14
_symmetry_space_group_name_Hall '-P 2yn'
_symmetry_space_group_name_H-M 'P 1 21/n 1'
_atom_sites_solution_hydrogens difmap
_atom_sites_solution_primary direct
_atom_sites_solution_secondary difmap
_audit_author_name 'Joerg Stierstorfer'
_audit_creation_date
;
'Thu Mar 29 22:21:07 2012'
;
_audit_creation_method
;
CrysAlisPro, Oxford Diffraction Ltd.,
Version 1.171.35.11 (release 16-05-2011 CrysAlis171 .NET)
(compiled May 16 2011,17:55:39)
;
_audit_update_record 29.08.2012
_cell_angle_alpha 90.00
_cell_angle_beta 119.386(5)
_cell_angle_gamma 90.00
_cell_formula_units_Z 2
_cell_length_a 7.8148(3)
_cell_length_b 13.0922(3)
_cell_length_c 7.8655(3)
_cell_measurement_reflns_used 3509
_cell_measurement_temperature 173(2)
_cell_measurement_theta_max 32.4283
_cell_measurement_theta_min 4.2966
_cell_volume 701.20(5)
_computing_cell_refinement
;
CrysAlisPro, Agilent Technologies,
Version 1.171.35.11 (release 16-05-2011 CrysAlis171 .NET)
(compiled May 16 2011,17:55:39)
;
_computing_data_collection
;
CrysAlisPro, Agilent Technologies,
Version 1.171.35.11 (release 16-05-2011 CrysAlis171 .NET)
(compiled May 16 2011,17:55:39)
;
_computing_data_reduction
;
CrysAlisPro, Agilent Technologies,
Version 1.171.35.11 (release 16-05-2011 CrysAlis171 .NET)
(compiled May 16 2011,17:55:39)
;
_computing_molecular_graphics
;
'ORTEP (M. N. Burnett, C. K. Johnson, ORTEP-III: Oak Ridge Thermal Ellipsoid
;
_computing_publication_material 'PLATON (A. L. Spek, Acta Crystallogr, Sect. A, 1990, 46, C34, 1995 version).'
_computing_structure_refinement 'SHELXL-97 (Sheldrick, 1997)'
_computing_structure_solution SIR-92
_diffrn_ambient_temperature 173
_diffrn_detector_area_resol_mean 15.9809
_diffrn_measured_fraction_theta_full 0.996
_diffrn_measured_fraction_theta_max 0.996
_diffrn_measurement_device 'CCD camera on \k-goniostat'
_diffrn_measurement_device_type 'Xcalibur, Sapphire3'
_diffrn_measurement_method '\w scans'
_diffrn_orient_matrix_UB_11 -0.0612105000
_diffrn_orient_matrix_UB_12 0.0303151000
_diffrn_orient_matrix_UB_13 -0.0825537000
_diffrn_orient_matrix_UB_21 0.0148251000
_diffrn_orient_matrix_UB_22 0.0423938000
_diffrn_orient_matrix_UB_23 0.0618811000
_diffrn_orient_matrix_UB_31 0.0829888000
_diffrn_orient_matrix_UB_32 0.0147964000
_diffrn_orient_matrix_UB_33 -0.0081666000
_diffrn_radiation_collimation 0.5
_diffrn_radiation_monochromator graphite
_diffrn_radiation_source 'Enhance (Mo) x-ray Source'
_diffrn_radiation_type 'Mo K\a'
_diffrn_radiation_wavelength 0.71073
_diffrn_reflns_av_R_equivalents 0.0340
_diffrn_reflns_av_sigmaI/netI 0.0221
_diffrn_reflns_limit_h_max 9
_diffrn_reflns_limit_h_min -9
_diffrn_reflns_limit_k_max 15
_diffrn_reflns_limit_k_min -15
_diffrn_reflns_limit_l_max 9
_diffrn_reflns_limit_l_min -9
_diffrn_reflns_number 6638
_diffrn_reflns_theta_full 25.48
_diffrn_reflns_theta_max 25.48
_diffrn_reflns_theta_min 4.31
_diffrn_source_current 40
_diffrn_source_type 'Spellman generator'
_diffrn_source_voltage 50
_exptl_absorpt_coefficient_mu 2.179
_exptl_absorpt_correction_T_max 0.8116
_exptl_absorpt_correction_T_min 0.6698
_exptl_absorpt_correction_type multi-scan
_exptl_absorpt_process_details
;
CrysAlisPro, Agilent Technologies,
Version 1.171.35.11 (release 16-05-2011 CrysAlis171 .NET)
(compiled May 16 2011,17:55:39)
empirical absorption correction using spherical harmonics,
 implemented in SCALE3 ABSPACK scaling algorithm.
;
_exptl_crystal_colour colorless
_exptl_crystal_density_diffrn 1.944
_exptl_crystal_description block
_exptl_crystal_F_000 416
_exptl_crystal_size_max 0.20
_exptl_crystal_size_mid 0.15
_exptl_crystal_size_min 0.11
_refine_diff_density_max 0.357
_refine_diff_density_min -0.220
_refine_diff_density_rms 0.055
_refine_ls_extinction_method none
_refine_ls_goodness_of_fit_ref 1.051
_refine_ls_hydrogen_treatment refall
_refine_ls_matrix_type full
_refine_ls_number_parameters 125
_refine_ls_number_reflns 1309
_refine_ls_number_restraints 0
_refine_ls_restrained_S_all 1.051
_refine_ls_R_factor_all 0.0232
_refine_ls_R_factor_gt 0.0202
_refine_ls_shift/su_max 0.000
_refine_ls_shift/su_mean 0.000
_refine_ls_structure_factor_coef Fsqd
_refine_ls_weighting_details 'calc w=1/[\s^2^(Fo^2^)+(0.0250P)^2^+0.3417P] where P=(Fo^2^+2Fc^2^)/3'
_refine_ls_weighting_scheme calc
_refine_ls_wR_factor_gt 0.0508
_refine_ls_wR_factor_ref 0.0525
_reflns_number_gt 1197
_reflns_number_total 1309
_reflns_threshold_expression >2sigma(I)
_cod_data_source_file ic402038x_si_002_16.cif
_cod_data_source_block hx162
_cod_original_cell_volume 701.20(4)
_cod_original_sg_symbol_Hall -P2yn
_cod_database_code 4336857

loop_
_symmetry_equiv_pos_as_xyz
'x, y, z'
'-x+1/2, y+1/2, -z+1/2'
'-x, -y, -z'
'x-1/2, -y-1/2, z-1/2'

loop_
_atom_site_label
_atom_site_type_symbol
_atom_site_fract_x
_atom_site_fract_y
_atom_site_fract_z
_atom_site_U_iso_or_equiv
_atom_site_adp_type
_atom_site_occupancy
_atom_site_symmetry_multiplicity
_atom_site_calc_flag
_atom_site_refinement_flags
Zn1 Zn 1.0000 0.0000 1.0000 0.01644(11) Uani 1 2 d S
Cl1 Cl 0.72330(6) -0.09601(4) 1.01330(6) 0.01972(13) Uani 1 1 d .
O1 O 0.7074(2) 0.18297(11) 0.8002(2) 0.0312(4) Uani 1 1 d .
O2 O 0.5657(2) 0.15583(11) 0.49022(19) 0.0265(3) Uani 1 1 d .
N1 N 1.0173(2) -0.11851(12) 0.8278(2) 0.0157(3) Uani 1 1 d .
N2 N 0.9068(2) -0.09654(12) 0.6255(2) 0.0176(3) Uani 1 1 d .
N3 N 0.6757(3) -0.00382(14) 0.3725(2) 0.0206(4) Uani 1 1 d .
N4 N 0.7978(2) 0.04588(11) 0.7069(2) 0.0148(3) Uani 1 1 d .
N5 N 0.6848(2) 0.13130(12) 0.6601(2) 0.0181(3) Uani 1 1 d .
C011 C 0.7868(3) -0.01581(13) 0.5625(3) 0.0144(4) Uani 1 1 d .
O3 O 0.6338(2) 0.24719(12) 0.1415(2) 0.0252(3) Uani 1 1 d .
H2 H 0.900(3) -0.1394(16) 0.551(3) 0.016(5) Uiso 1 1 d .
H3A H 0.601(3) 0.0415(18) 0.331(3) 0.023(6) Uiso 1 1 d .
H3B H 0.689(3) -0.0424(17) 0.296(3) 0.019(5) Uiso 1 1 d .
H1B H 0.968(3) -0.1744(16) 0.847(3) 0.019(5) Uiso 1 1 d .
H1A H 1.135(4) -0.1324(16) 0.861(3) 0.022(6) Uiso 1 1 d .
H32 H 0.654(4) 0.276(2) 0.239(4) 0.036(7) Uiso 1 1 d .
H31 H 0.540(4) 0.216(2) 0.104(4) 0.044(9) Uiso 1 1 d .

loop_
_atom_site_aniso_label
_atom_site_aniso_U_11
_atom_site_aniso_U_22
_atom_site_aniso_U_33
_atom_site_aniso_U_23
_atom_site_aniso_U_13
_atom_site_aniso_U_12
Zn1 0.01947(18) 0.01449(17) 0.01158(17) -0.00090(11) 0.00468(13) 0.00305(11)
Cl1 0.0179(2) 0.0229(2) 0.0175(2) -0.00010(18) 0.00798(19) -0.00388(18)
O1 0.0407(9) 0.0231(8) 0.0198(7) -0.0040(6) 0.0072(7) 0.0146(7)
O2 0.0283(8) 0.0258(7) 0.0168(7) 0.0067(6) 0.0044(6) 0.0105(6)
N1 0.0136(8) 0.0144(8) 0.0156(8) 0.0003(6) 0.0046(7) 0.0009(6)
N2 0.0193(8) 0.0174(8) 0.0122(7) -0.0053(7) 0.0048(7) 0.0027(6)
N3 0.0222(9) 0.0224(9) 0.0138(8) -0.0028(7) 0.0063(7) 0.0054(8)
N4 0.0156(8) 0.0120(7) 0.0142(7) 0.0005(6) 0.0052(6) 0.0031(6)
N5 0.0185(8) 0.0155(8) 0.0169(8) 0.0018(6) 0.0059(7) 0.0014(6)
C011 0.0123(9) 0.0167(9) 0.0142(9) -0.0007(7) 0.0065(7) -0.0038(7)
O3 0.0284(9) 0.0277(8) 0.0185(8) -0.0023(6) 0.0107(7) -0.0104(7)

loop_
_atom_type_symbol
_atom_type_description
_atom_type_scat_dispersion_real
_atom_type_scat_dispersion_imag
_atom_type_scat_source
C C 0.0033 0.0016 'International Tables Vol C Tables 4.2.6.8 and 6.1.1.4'
Cl Cl 0.1484 0.1585 'International Tables Vol C Tables 4.2.6.8 and 6.1.1.4'
N N 0.0061 0.0033 'International Tables Vol C Tables 4.2.6.8 and 6.1.1.4'
O O 0.0106 0.0060 'International Tables Vol C Tables 4.2.6.8 and 6.1.1.4'
Zn Zn 0.2839 1.4301 'International Tables Vol C Tables 4.2.6.8 and 6.1.1.4'
H H 0.0000 0.0000 'International Tables Vol C Tables 4.2.6.8 and 6.1.1.4'

loop_
_geom_angle_atom_site_label_1
_geom_angle_atom_site_label_2
_geom_angle_atom_site_label_3
_geom_angle
_geom_angle_site_symmetry_1
_geom_angle_site_symmetry_3
N1 Zn1 N1 180.0 3_757 .
N1 Zn1 N4 103.82(6) 3_757 .
N1 Zn1 N4 76.18(6) . .
N1 Zn1 N4 76.18(6) 3_757 3_757
N1 Zn1 N4 103.82(6) . 3_757
N4 Zn1 N4 180.0 . 3_757
N1 Zn1 Cl1 89.24(5) 3_757 3_757
N1 Zn1 Cl1 90.76(5) . 3_757
N4 Zn1 Cl1 90.59(4) . 3_757
N4 Zn1 Cl1 89.41(4) 3_757 3_757
N1 Zn1 Cl1 90.76(5) 3_757 .
N1 Zn1 Cl1 89.24(5) . .
N4 Zn1 Cl1 89.41(4) . .
N4 Zn1 Cl1 90.59(4) 3_757 .
Cl1 Zn1 Cl1 180.0 3_757 .
N2 N1 Zn1 112.08(11) . .
N2 N1 H1B 106.5(14) . .
Zn1 N1 H1B 109.7(14) . .
N2 N1 H1A 111.3(15) . .
Zn1 N1 H1A 111.3(15) . .
H1B N1 H1A 106(2) . .
C011 N2 N1 120.44(15) . .
C011 N2 H2 120.3(15) . .
N1 N2 H2 117.9(15) . .
C011 N3 H3A 120.2(17) . .
C011 N3 H3B 120.2(15) . .
H3A N3 H3B 120(2) . .
N5 N4 C011 119.68(15) . .
N5 N4 Zn1 124.07(11) . .
C011 N4 Zn1 116.25(11) . .
O1 N5 O2 121.71(15) . .
O1 N5 N4 114.90(14) . .
O2 N5 N4 123.38(15) . .
N3 C011 N2 117.81(17) . .
N3 C011 N4 127.72(17) . .
N2 C011 N4 114.46(16) . .
H32 O3 H31 109(3) . .

loop_
_geom_bond_atom_site_label_1
_geom_bond_atom_site_label_2
_geom_bond_distance
_geom_bond_site_symmetry_2
Zn1 N1 2.1071(15) 3_757
Zn1 N1 2.1071(15) .
Zn1 N4 2.1439(14) .
Zn1 N4 2.1439(14) 3_757
Zn1 Cl1 2.5473(4) 3_757
Zn1 Cl1 2.5473(4) .
O1 N5 1.230(2) .
O2 N5 1.239(2) .
N1 N2 1.418(2) .
N1 H1B 0.87(2) .
N1 H1A 0.84(2) .
N2 C011 1.336(2) .
N2 H2 0.79(2) .
N3 C011 1.319(3) .
N3 H3A 0.78(2) .
N3 H3B 0.83(2) .
N4 N5 1.359(2) .
N4 C011 1.362(2) .
O3 H32 0.80(3) .
O3 H31 0.76(3) .

loop_
_geom_hbond_atom_site_label_D
_geom_hbond_atom_site_label_H
_geom_hbond_atom_site_label_A
_geom_hbond_distance_DH
_geom_hbond_distance_HA
_geom_hbond_distance_DA
_geom_hbond_angle_DHA
_geom_hbond_site_symmetry_A
N2 H2 O3 0.79(2) 2.04(2) 2.836(2) 176(2) 2_645
N3 H3A O2 0.78(2) 2.05(2) 2.597(2) 127(2) .
N3 H3A Cl1 0.78(2) 2.75(2) 3.3695(18) 138(2) 3_656
N3 H3B Cl1 0.83(2) 2.47(2) 3.2569(19) 159.0(19) 1_554
N1 H1B O1 0.87(2) 2.27(2) 3.020(2) 144.2(18) 2_646
N1 H1B O2 0.87(2) 2.64(2) 3.480(2) 160.9(18) 2_646
N1 H1A O3 0.84(2) 2.36(2) 3.111(2) 149.1(19) 3_756
O3 H32 Cl1 0.80(3) 2.39(3) 3.1400(17) 158(2) 2_656
O3 H31 Cl1 0.76(3) 2.39(3) 3.1393(17) 170(3) 3_656

loop_
_geom_torsion_atom_site_label_1
_geom_torsion_atom_site_label_2
_geom_torsion_atom_site_label_3
_geom_torsion_atom_site_label_4
_geom_torsion
_geom_torsion_site_symmetry_1
N4 Zn1 N1 N2 5.95(11) .
N4 Zn1 N1 N2 -174.05(11) 3_757
Cl1 Zn1 N1 N2 -84.47(12) 3_757
Cl1 Zn1 N1 N2 95.53(12) .
Zn1 N1 N2 C011 -9.0(2) .
N1 Zn1 N4 N5 -2.63(15) 3_757
N1 Zn1 N4 N5 177.37(15) .
Cl1 Zn1 N4 N5 -91.99(13) 3_757
Cl1 Zn1 N4 N5 88.01(13) .
N1 Zn1 N4 C011 176.86(12) 3_757
N1 Zn1 N4 C011 -3.14(12) .
Cl1 Zn1 N4 C011 87.51(12) 3_757
Cl1 Zn1 N4 C011 -92.49(12) .
C011 N4 N5 O1 -178.82(16) .
Zn1 N4 N5 O1 0.7(2) .
C011 N4 N5 O2 2.0(3) .
Zn1 N4 N5 O2 -178.53(13) .
N1 N2 C011 N3 -174.53(16) .
N1 N2 C011 N4 6.4(2) .
N5 N4 C011 N3 0.0(3) .
Zn1 N4 C011 N3 -179.54(15) .
N5 N4 C011 N2 178.92(15) .
Zn1 N4 C011 N2 -0.6(2) .
